data_2224996
loop_
_publ_author_name
'Dai, Jun'
'Xie, Min-Hao'
'Liu, Ya-Ling'
'Zou, Pei'
'Wu, Hao'

_publ_section_title
;
 2,3,5-Trimethyl-1,4-hydroquinone
;
_journal_coeditor_code HG2613
_journal_issue 2
_journal_name_full 'Acta Crystallographica Section E'
_journal_page_first o303
_journal_paper_doi 10.1107/S1600536810000140
_journal_volume 66
_journal_year 2010
_chemical_formula_iupac 'C9 H12 O2'
_chemical_formula_moiety 'C9 H12 O2'
_chemical_formula_sum 'C9 H12 O2'
_chemical_formula_weight 152.19
_chemical_melting_point 442(2)
_chemical_name_systematic
;
2,3,5-Trimethyl-1,4-hydroquinone
;
_space_group_IT_number 14
_symmetry_cell_setting monoclinic
_symmetry_space_group_name_Hall '-P 2yn'
_symmetry_space_group_name_H-M 'P 1 21/n 1'
_atom_sites_solution_hydrogens geom
_atom_sites_solution_primary direct
_atom_sites_solution_secondary difmap
_audit_creation_method SHELXL-97
_cell_angle_alpha 90.00
_cell_angle_beta 92.813(5)
_cell_angle_gamma 90.00
_cell_formula_units_Z 2
_cell_length_a 8.035(4)
_cell_length_b 4.696(2)
_cell_length_c 10.503(5)
_cell_measurement_reflns_used 930
_cell_measurement_temperature 93(2)
_cell_measurement_theta_max 27.49
_cell_measurement_theta_min 3.12
_cell_volume 395.8(3)
_computing_cell_refinement 'RAPID-AUTO (Rigaku, 2004)'
_computing_data_collection 'RAPID-AUTO (Rigaku, 2004)'
_computing_data_reduction 'RAPID-AUTO (Rigaku, 2004)'
_computing_molecular_graphics 'SHELXTL (Sheldrick, 2008)'
_computing_publication_material 'SHELXTL (Sheldrick, 2008)'
_computing_structure_refinement 'SHELXL97 (Sheldrick, 2008)'
_computing_structure_solution 'SHELXS97 (Sheldrick, 2008)'
_diffrn_ambient_temperature 93(2)
_diffrn_measured_fraction_theta_full 0.999
_diffrn_measured_fraction_theta_max 0.999
_diffrn_measurement_device_type 'Rigaku SPIDER'
_diffrn_measurement_method '\w scans'
_diffrn_radiation_monochromator graphite
_diffrn_radiation_source 'Rotating Anode'
_diffrn_radiation_type MoK\a
_diffrn_radiation_wavelength 0.71073
_diffrn_reflns_av_R_equivalents 0.0312
_diffrn_reflns_av_sigmaI/netI 0.0297
_diffrn_reflns_limit_h_max 10
_diffrn_reflns_limit_h_min -10
_diffrn_reflns_limit_k_max 6
_diffrn_reflns_limit_k_min -6
_diffrn_reflns_limit_l_max 13
_diffrn_reflns_limit_l_min -13
_diffrn_reflns_number 3724
_diffrn_reflns_theta_full 27.48
_diffrn_reflns_theta_max 27.48
_diffrn_reflns_theta_min 3.12
_diffrn_standards_decay_% 0
_diffrn_standards_interval_count 0
_diffrn_standards_interval_time 0
_diffrn_standards_number 0
_exptl_absorpt_coefficient_mu 0.089
_exptl_absorpt_correction_T_max 0.9956
_exptl_absorpt_correction_T_min 0.9569
_exptl_absorpt_correction_type psi-scan
_exptl_absorpt_process_details '(North <i>et al.</i>, 1968)'
_exptl_crystal_colour Colorless
_exptl_crystal_density_diffrn 1.277
_exptl_crystal_density_method 'not measured'
_exptl_crystal_description Platelet
_exptl_crystal_F_000 164
_exptl_crystal_size_max 0.50
_exptl_crystal_size_mid 0.23
_exptl_crystal_size_min 0.05
_refine_diff_density_max 0.173
_refine_diff_density_min -0.114
_refine_ls_extinction_method none
_refine_ls_goodness_of_fit_ref 1.002
_refine_ls_hydrogen_treatment mixed
_refine_ls_matrix_type full
_refine_ls_number_parameters 62
_refine_ls_number_reflns 905
_refine_ls_number_restraints 1
_refine_ls_restrained_S_all 1.002
_refine_ls_R_factor_all 0.0578
_refine_ls_R_factor_gt 0.0397
_refine_ls_shift/su_max 0.000
_refine_ls_shift/su_mean 0.000
_refine_ls_structure_factor_coef Fsqd
_refine_ls_weighting_details 'calc w=1/[\s^2^(Fo^2^)+(0.0146P)^2^+0.1860P] where P=(Fo^2^+2Fc^2^)/3'
_refine_ls_weighting_scheme calc
_refine_ls_wR_factor_gt 0.0742
_refine_ls_wR_factor_ref 0.0809
_reflns_number_gt 667
_reflns_number_total 905
_reflns_threshold_expression I>2\s(I)
_cod_data_source_file hg2613.cif
_cod_data_source_block I
_cod_depositor_comments
;
The following automatic conversions were performed:
'_symmetry_cell_setting' value 'Monoclinic' changed to 'monoclinic'
according to '/home/saulius/struct/CIF-dictionaries/cif_core.dic'
dictionary named 'cif_core.dic' version 2.4.1 from 2010-06-29.

Automatic conversion script
Id: cif_fix_enum 1527 2010-12-29 10:47:43Z saulius 

The following automatic conversions were performed:

'_symmetry_cell_setting' value 'Monoclinic' changed to 'monoclinic'
according to /home/saulius/struct/CIF-dictionaries/cif_core.dic
dictionary named 'cif_core.dic' version 2.4.1 from 2010-06-29.

Automatic conversion script
Id: cif_fix_values 1715 2011-07-08 13:25:40Z adriana 
;
_cod_original_sg_symbol_H-M 'P 21/n'
_cod_database_code 2224996
_cod_database_fobs_code 2224996

loop_
_symmetry_equiv_pos_as_xyz
'x, y, z'
'-x+1/2, y+1/2, -z+1/2'
'-x, -y, -z'
'x-1/2, -y-1/2, z-1/2'

loop_
_atom_site_type_symbol
_atom_site_label
_atom_site_fract_x
_atom_site_fract_y
_atom_site_fract_z
_atom_site_U_iso_or_equiv
_atom_site_adp_type
_atom_site_calc_flag
_atom_site_refinement_flags
_atom_site_occupancy
_atom_site_disorder_assembly
_atom_site_disorder_group
O O1 0.26338(14) 0.4290(2) 0.68009(10) 0.0409(3) Uani d . 1 A .
C C1 0.38434(19) 0.4579(3) 0.58997(12) 0.0326(3) Uani d . 1 . .
C C2 0.34638(18) 0.6452(3) 0.48939(13) 0.0326(3) Uani d . 1 A 1
C C3 0.46482(19) 0.6852(3) 0.39874(12) 0.0325(3) Uani d . 1 . 1
H H2' 0.2427 0.7424 0.4831 0.039 Uiso d PR 0.100(3) B 2
H H3' 0.4422 0.8107 0.3291 0.039 Uiso d PR 0.401(3) C 2
C C4 0.1823(2) 0.8010(4) 0.47751(16) 0.0414(5) Uani d P 0.900(3) A 1
H H4A 0.1143 0.7487 0.5489 0.050 Uiso calc PR 0.4501(15) B 1
H H4B 0.1233 0.7487 0.3970 0.050 Uiso calc PR 0.4501(15) B 1
H H4C 0.2025 1.0068 0.4790 0.050 Uiso calc PR 0.4501(15) B 1
H H4D 0.1791 0.9207 0.4010 0.050 Uiso calc PR 0.4501(15) B 1
H H4E 0.1701 0.9207 0.5529 0.050 Uiso calc PR 0.4501(15) B 1
H H4F 0.0909 0.6627 0.4709 0.050 Uiso calc PR 0.4501(15) B 1
C C5 0.4153(3) 0.8844(5) 0.2919(2) 0.0353(7) Uani d P 0.599(3) C 1
H H5A 0.2957 0.8652 0.2707 0.042 Uiso calc PR 0.599(3) C 1
H H5B 0.4779 0.8375 0.2169 0.042 Uiso calc PR 0.599(3) C 1
H H5C 0.4400 1.0808 0.3182 0.042 Uiso calc PR 0.599(3) C 1
H H1O 0.273(2) 0.263(5) 0.7202(18) 0.072(7) Uiso d . 1 . .

loop_
_atom_site_aniso_label
_atom_site_aniso_U_11
_atom_site_aniso_U_22
_atom_site_aniso_U_33
_atom_site_aniso_U_12
_atom_site_aniso_U_13
_atom_site_aniso_U_23
O1 0.0545(7) 0.0301(6) 0.0389(6) 0.0038(5) 0.0109(5) 0.0004(5)
C1 0.0468(9) 0.0222(7) 0.0290(7) -0.0009(6) 0.0030(6) -0.0044(5)
C2 0.0429(8) 0.0217(7) 0.0326(7) 0.0022(6) -0.0034(6) -0.0049(5)
C3 0.0493(9) 0.0201(7) 0.0276(7) 0.0017(6) -0.0033(6) -0.0012(5)
C4 0.0475(11) 0.0346(9) 0.0417(9) 0.0054(8) -0.0014(8) 0.0013(7)
C5 0.0434(14) 0.0308(13) 0.0314(12) -0.0034(11) -0.0004(10) 0.0051(10)

loop_
_atom_type_symbol
_atom_type_description
_atom_type_scat_dispersion_real
_atom_type_scat_dispersion_imag
_atom_type_scat_source
C C 0.0033 0.0016 'International Tables Vol C Tables 4.2.6.8 and 6.1.1.4'
H H 0.0000 0.0000 'International Tables Vol C Tables 4.2.6.8 and 6.1.1.4'
O O 0.0106 0.0060 'International Tables Vol C Tables 4.2.6.8 and 6.1.1.4'

loop_
_geom_angle_atom_site_label_1
_geom_angle_atom_site_label_2
_geom_angle_atom_site_label_3
_geom_angle_site_symmetry_1
_geom_angle_site_symmetry_3
_geom_angle
_geom_angle_publ_flag
C1 O1 H1O . . 111.0(12) ?
C3 C1 O1 3_666 . 122.01(13) ?
C3 C1 C2 3_666 . 121.85(13) ?
O1 C1 C2 . . 116.13(13) ?
C3 C2 C1 . . 118.12(13) ?
C3 C2 C4 . . 120.17(13) ?
C1 C2 C4 . . 121.72(14) ?
C3 C2 H2' . . 121.0 ?
C1 C2 H2' . . 120.9 ?
C4 C2 H2' . . 0.8 ?
C1 C3 C2 3_666 . 120.04(12) ?
C1 C3 C5 3_666 . 124.41(15) ?
C2 C3 C5 . . 115.54(15) ?
C1 C3 H3' 3_666 . 120.0 ?
C2 C3 H3' . . 120.0 ?
C5 C3 H3' . . 4.5 ?
C2 C4 H2' . . 1.4 ?
C2 C4 H4A . . 109.5 ?
H2' C4 H4A . . 108.1 ?
C2 C4 H4B . . 109.5 ?
H2' C4 H4B . . 110.3 ?
H4A C4 H4B . . 109.5 ?
C2 C4 H4C . . 109.5 ?
H2' C4 H4C . . 109.9 ?
H4A C4 H4C . . 109.5 ?
H4B C4 H4C . . 109.5 ?
C2 C4 H4D . . 109.5 ?
H2' C4 H4D . . 110.8 ?
H4A C4 H4D . . 141.1 ?
H4B C4 H4D . . 56.3 ?
H4C C4 H4D . . 56.3 ?
C2 C4 H4E . . 109.5 ?
H2' C4 H4E . . 108.6 ?
H4A C4 H4E . . 56.3 ?
H4B C4 H4E . . 141.1 ?
H4C C4 H4E . . 56.3 ?
H4D C4 H4E . . 109.5 ?
C2 C4 H4F . . 109.5 ?
H2' C4 H4F . . 109.0 ?
H4A C4 H4F . . 56.3 ?
H4B C4 H4F . . 56.3 ?
H4C C4 H4F . . 141.1 ?
H4D C4 H4F . . 109.5 ?
H4E C4 H4F . . 109.5 ?
C3 C5 H3' . . 7.7 ?
H3' C5 H5A . . 116.4 ?
H3' C5 H5B . . 103.1 ?
H3' C5 H5C . . 108.7 ?

loop_
_geom_bond_atom_site_label_1
_geom_bond_atom_site_label_2
_geom_bond_site_symmetry_2
_geom_bond_distance
_geom_bond_publ_flag
O1 C1 . 1.3961(17) ?
O1 H1O . 0.89(2) ?
C1 C3 3_666 1.386(2) ?
C1 C2 . 1.3968(19) ?
C2 C3 . 1.392(2) ?
C2 C4 . 1.508(2) ?
C2 H2' . 0.9498 ?
C3 C1 3_666 1.386(2) ?
C3 C5 . 1.500(3) ?
C3 H3' . 0.9500 ?
C4 H2' . 0.5584 ?
C4 H4A . 0.9800 ?
C4 H4B . 0.9800 ?
C4 H4C . 0.9800 ?
C4 H4D . 0.9800 ?
C4 H4E . 0.9800 ?
C4 H4F . 0.9800 ?
C5 H3' . 0.5575 ?
C5 H5A . 0.9800 ?
C5 H5B . 0.9800 ?
C5 H5C . 0.9800 ?

loop_
_geom_hbond_atom_site_label_D
_geom_hbond_atom_site_label_H
_geom_hbond_atom_site_label_A
_geom_hbond_site_symmetry_A
_geom_hbond_distance_DH
_geom_hbond_distance_HA
_geom_hbond_distance_DA
_geom_hbond_angle_DHA
O1 H1O O1 2_546 0.89(2) 1.92(2) 2.7833(14) 164.9(18)

loop_
_geom_torsion_atom_site_label_1
_geom_torsion_atom_site_label_2
_geom_torsion_atom_site_label_3
_geom_torsion_atom_site_label_4
_geom_torsion_site_symmetry_1
_geom_torsion_site_symmetry_2
_geom_torsion_site_symmetry_3
_geom_torsion_site_symmetry_4
_geom_torsion
_geom_torsion_publ_flag
C3 C1 C2 C3 3_666 . . . 0.3(2) ?
O1 C1 C2 C3 . . . . 178.66(12) ?
C3 C1 C2 C4 3_666 . . . -179.88(13) ?
O1 C1 C2 C4 . . . . -1.48(19) ?
C1 C2 C3 C1 . . . 3_666 -0.3(2) ?
C4 C2 C3 C1 . . . 3_666 179.88(13) ?
C1 C2 C3 C5 . . . . 178.88(14) ?
C4 C2 C3 C5 . . . . -1.0(2) ?
